data_9012626
loop_
_publ_author_name
'Yamnova, N. A.'
'Egorov-Tismenko Y K'
'Khomyakov, A. P.'

_publ_section_title
;
 Crystal structure of a new natural (Na,Mn,Ti)-phyllosilicate
;
_journal_name_full 'Crystallography Reports'
_journal_page_first 239
_journal_page_last 244
_journal_volume 41
_journal_year 1996
_chemical_compound_source 'Aluaiv, Lovozero alkaline massif, Kola peninsula, Russia'
_chemical_formula_sum 'Ca0.02 Fe0.04 H13 K0.45 Mn0.94 Na5.8 Nb0.25 O32 Si10 Ti0.75'
_chemical_name_mineral Intersilite
_space_group_IT_number 12
_symmetry_space_group_name_Hall '-I 2y'
_symmetry_space_group_name_H-M 'I 1 2/m 1'
_cell_angle_alpha 90
_cell_angle_beta 99.62
_cell_angle_gamma 90
_cell_formula_units_Z 4
_cell_length_a 13.033
_cell_length_b 18.717
_cell_length_c 12.264
_cell_volume 2949.594
_database_code_amcsd 0012349
_exptl_crystal_density_diffrn 2.411
_cod_original_formula_sum '(Mn.94 Fe.04 Ca.02) (Ti.75 Nb.25) Si10 Na5.8 K.45 (O32 H13)'
_cod_database_code 9012626

loop_
_space_group_symop_operation_xyz
x,y,z
1/2+x,1/2+y,1/2+z
x,-y,z
1/2+x,1/2-y,1/2+z
-x,y,-z
1/2-x,1/2+y,1/2-z
-x,-y,-z
1/2-x,1/2-y,1/2-z

loop_
_atom_site_label
_atom_site_fract_x
_atom_site_fract_y
_atom_site_fract_z
_atom_site_occupancy
_atom_site_U_iso_or_equiv
_atom_site_type_symbol
_atom_site_attached_hydrogens
Mn 0.50000 0.58590 0.00000 0.94000 0.01292 Mn 0
Fe 0.50000 0.58590 0.00000 0.04000 0.01292 Fe 0
Ca 0.50000 0.58590 0.00000 0.02000 0.01292 Ca 0
Ti 0.00000 0.08420 0.00000 0.75000 0.02799 Ti 0
Nb 0.00000 0.08420 0.00000 0.25000 0.02799 Nb 0
Si1 0.22990 0.08180 0.14360 1.00000 0.00912 Si 0
Si2 0.69730 0.41790 0.20050 1.00000 0.00659 Si 0
Si3 0.71880 0.68530 0.02020 1.00000 0.00785 Si 0
Si4 0.17450 0.30840 0.18690 1.00000 0.02191 Si 0
Si5 0.79290 0.16020 0.07410 1.00000 0.00836 Si 0
Na1 0.00000 0.25810 0.00000 1.00000 0.03546 Na 0
Na2 0.03090 0.16950 0.25670 1.00000 0.02026 Na 0
Na3 0.97450 0.00000 0.74780 1.00000 0.01773 Na 0
Na4 0.50000 0.22830 0.00000 1.00000 0.05066 Na 0
Na5 0.69290 0.00000 0.55540 0.25000 0.07979 Na 0
K5 0.69290 0.00000 0.55540 0.25000 0.07979 K 0
Na6 0.62530 0.00000 0.06340 0.55000 0.05446 Na 0
K6 0.62530 0.00000 0.06340 0.20000 0.05446 K 0
O-H1 0.92920 0.00000 0.06310 1.00000 0.02406 O 1
O2 0.27440 0.00000 0.14520 1.00000 0.01773 O 0
Wat3 0.91300 0.00000 0.54200 1.00000 0.04179 O 2
O4 0.10860 0.08660 0.14410 1.00000 0.01646 O 0
O5 0.57330 0.41060 0.16400 1.00000 0.01140 O 0
O6 0.39750 0.33060 0.03670 1.00000 0.02280 O 0
O7 0.91630 0.16410 0.07230 1.00000 0.01773 O 0
O8 0.26630 0.11990 0.03790 1.00000 0.01773 O 0
Wat9 0.55400 0.20490 0.18800 1.00000 0.09372 O 2
O10 0.76260 0.11350 0.17610 1.00000 0.01520 O 0
O11 0.19530 0.31650 0.06120 1.00000 0.02026 O 0
O12 0.24030 0.00000 0.70350 1.00000 0.01013 O 0
O13 0.00000 0.40000 0.00000 1.00000 0.12665 O 0
O14 0.29740 0.11500 0.25300 1.00000 0.02786 O 0
O15 0.75930 0.37460 0.11590 1.00000 0.01267 O 0
O16 0.73190 0.23540 0.07940 1.00000 0.02026 O 0
O17 0.75000 0.25000 0.75000 1.00000 0.10765 O 0
O-H18 0.05650 0.29430 0.18230 1.00000 0.08486 O 1
Wat19 0.50000 0.10280 0.00000 1.00000 0.12538 O 2
Wat20 0.58200 0.00000 0.68800 1.00000 0.07472 O 2

loop_
_cod_changelog_entry_id
_cod_changelog_entry_author
_cod_changelog_entry_date
_cod_changelog_entry_text
1
;cod-tools version 3.8.0
Id: cif_guess_AMCSD_atom_types 9574 2023-05-10 09:00:05Z saulius
;
2023-05-10T18:54:08+03:00
;Derived atom types and hydrogen counts
from atom names that follow the AMCSD naming convention
(Wat == water, O-H == hydroxyl).
;

loop_
_cod_related_entry_id
_cod_related_entry_database
_cod_related_entry_code
1 AMCSD 0012349
